data_4127589
loop_
_publ_author_name
'Wang, Hai-Xu'
'Wan, Qingyun'
'Wu, Kai'
'Low, Kam-Hung'
'Yang, Chen'
'Zhou, Cong-Ying'
'Huang, Jie-Sheng'
'Che, Chi-Ming'

_publ_section_title
;
 Ruthenium(II) Porphyrin Quinoid Carbene Complexes: Synthesis, Crystal
 Structure, and Reactivity toward Carbene Transfer and Hydrogen Atom
 Transfer Reactions.
;
_journal_issue 22
_journal_name_full 'Journal of the American Chemical Society'
_journal_page_first 9027
_journal_page_last 9046
_journal_paper_doi 10.1021/jacs.9b03357
_journal_volume 141
_journal_year 2019
_chemical_formula_moiety 'C12 H7 Br2 N O2'
_chemical_formula_sum 'C12 H7 Br2 N O2'
_chemical_formula_weight 357.01
_space_group_crystal_system monoclinic
_space_group_IT_number 14
_space_group_name_Hall '-P 2yn'
_space_group_name_H-M_alt 'P 1 21/n 1'
_symmetry_space_group_name_Hall '-P 2yn'
_symmetry_space_group_name_H-M 'P 1 21/n 1'
_atom_sites_solution_hydrogens geom
_audit_creation_method SHELXL-2014/7
_cell_angle_alpha 90
_cell_angle_beta 107.560(2)
_cell_angle_gamma 90
_cell_formula_units_Z 4
_cell_length_a 10.8495(6)
_cell_length_b 6.8023(3)
_cell_length_c 16.4720(9)
_cell_measurement_reflns_used 317
_cell_measurement_temperature 173(2)
_cell_measurement_theta_max 25.0071
_cell_measurement_theta_min 2.4204
_cell_volume 1159.01(10)
_computing_cell_refinement 'SAINT V8.34A (Bruker AXS Inc., 2013)'
_computing_data_collection 'APEX3 v2015.5-2 (Bruker-AXS, 2015)'
_computing_data_reduction 'SAINT V8.34A (Bruker AXS Inc., 2013)'
_computing_molecular_graphics 'shelXle (C.B. Huebschle, rev 717)'
_computing_publication_material 'XP, VERSION 5'
_computing_structure_refinement 'SHELXL-2014/7 (Sheldrick, 2014)'
_computing_structure_solution 'SHELXT 2014/4 (Sheldrick, 2014)'
_diffrn_ambient_temperature 173(2)
_diffrn_detector_area_resol_mean 10.4167
_diffrn_measured_fraction_theta_full 0.999
_diffrn_measured_fraction_theta_max 0.998
_diffrn_measurement_device_type 'Bruker D8 VENTURE FIXED-CHI PHOTON 100 CMOS'
_diffrn_measurement_method '\f and \w scans'
_diffrn_radiation_type MoK\a
_diffrn_radiation_wavelength 0.71073
_diffrn_reflns_av_R_equivalents 0.0654
_diffrn_reflns_av_unetI/netI 0.0438
_diffrn_reflns_Laue_measured_fraction_full 0.999
_diffrn_reflns_Laue_measured_fraction_max 0.998
_diffrn_reflns_limit_h_max 13
_diffrn_reflns_limit_h_min -13
_diffrn_reflns_limit_k_max 8
_diffrn_reflns_limit_k_min -8
_diffrn_reflns_limit_l_max 19
_diffrn_reflns_limit_l_min -19
_diffrn_reflns_number 13897
_diffrn_reflns_point_group_measured_fraction_full 0.999
_diffrn_reflns_point_group_measured_fraction_max 0.998
_diffrn_reflns_theta_full 25.242
_diffrn_reflns_theta_max 25.350
_diffrn_reflns_theta_min 2.594
_diffrn_source 'I\mS HB micro-focus sealed tube'
_exptl_absorpt_coefficient_mu 6.981
_exptl_absorpt_correction_T_max 0.7452
_exptl_absorpt_correction_T_min 0.4281
_exptl_absorpt_correction_type multi-scan
_exptl_absorpt_process_details
;
SADABS-2014/5 - Bruker AXS area detector scaling and absorption correction
;
_exptl_crystal_colour yellow
_exptl_crystal_density_diffrn 2.046
_exptl_crystal_description plate
_exptl_crystal_F_000 688
_exptl_crystal_size_max 0.231
_exptl_crystal_size_mid 0.088
_exptl_crystal_size_min 0.047
_refine_diff_density_max 0.424
_refine_diff_density_min -0.574
_refine_diff_density_rms 0.109
_refine_ls_extinction_method none
_refine_ls_goodness_of_fit_ref 1.083
_refine_ls_hydrogen_treatment constr
_refine_ls_matrix_type full
_refine_ls_number_parameters 154
_refine_ls_number_reflns 2117
_refine_ls_number_restraints 0
_refine_ls_restrained_S_all 1.083
_refine_ls_R_factor_all 0.0389
_refine_ls_R_factor_gt 0.0305
_refine_ls_shift/su_max 0.001
_refine_ls_shift/su_mean 0.000
_refine_ls_structure_factor_coef Fsqd
_refine_ls_weighting_details 'w=1/[\s^2^(Fo^2^)+(0.0301P)^2^+1.8588P] where P=(Fo^2^+2Fc^2^)/3'
_refine_ls_weighting_scheme calc
_refine_ls_wR_factor_gt 0.0764
_refine_ls_wR_factor_ref 0.0811
_reflns_Friedel_coverage 0.000
_reflns_number_gt 1852
_reflns_number_total 2117
_reflns_threshold_expression 'I > 2\s(I)'
_cod_data_source_file ja9b03357_si_005.cif
_cod_data_source_block mo_CHEM0635
_cod_database_code 4127589
_shelx_shelxl_version_number 2014/7
_shelx_space_group_comment
;
The symmetry employed for this shelxl refinement is uniquely defined
by the following loop, which should always be used as a source of
symmetry information in preference to the above space-group names.
They are only intended as comments.
;
_shelx_estimated_absorpt_t_min 0.295
_shelx_estimated_absorpt_t_max 0.735

loop_
_space_group_symop_operation_xyz
'x, y, z'
'-x+1/2, y+1/2, -z+1/2'
'-x, -y, -z'
'x-1/2, -y-1/2, z-1/2'

loop_
_atom_site_label
_atom_site_type_symbol
_atom_site_fract_x
_atom_site_fract_y
_atom_site_fract_z
_atom_site_U_iso_or_equiv
_atom_site_adp_type
_atom_site_occupancy
_atom_site_site_symmetry_order
_atom_site_calc_flag
_atom_site_refinement_flags_posn
_atom_site_refinement_flags_adp
Br1 Br 0.79821(4) 0.16273(6) 0.59362(2) 0.02820(14) Uani 1 1 d . .
Br2 Br 0.35381(4) 0.27057(6) 0.31078(2) 0.03117(14) Uani 1 1 d . .
O1 O 0.6292(3) 0.1738(4) 0.41132(16) 0.0266(6) Uani 1 1 d . .
O2 O 0.2258(3) 0.3919(4) 0.59123(18) 0.0332(7) Uani 1 1 d . .
N1 N 0.3419(3) 0.3363(4) 0.6221(2) 0.0218(7) Uani 1 1 d . .
C1 C 0.5661(3) 0.2133(5) 0.4595(2) 0.0181(7) Uani 1 1 d . .
C2 C 0.4271(4) 0.2620(5) 0.4293(2) 0.0189(7) Uani 1 1 d . .
C3 C 0.3568(4) 0.2999(5) 0.4817(2) 0.0198(8) Uani 1 1 d . .
H3 H 0.2675 0.3302 0.4591 0.024 Uiso 1 1 calc R U
C4 C 0.4164(4) 0.2947(5) 0.5718(2) 0.0192(7) Uani 1 1 d . .
C5 C 0.5509(3) 0.2531(5) 0.6059(2) 0.0180(7) Uani 1 1 d . .
H5 H 0.5912 0.2523 0.6657 0.022 Uiso 1 1 calc R U
C6 C 0.6203(3) 0.2151(5) 0.5522(2) 0.0173(7) Uani 1 1 d . .
C7 C 0.3879(4) 0.3231(5) 0.7145(2) 0.0220(8) Uani 1 1 d . .
C8 C 0.3671(4) 0.4849(6) 0.7598(3) 0.0271(9) Uani 1 1 d . .
H8 H 0.3303 0.6020 0.7313 0.032 Uiso 1 1 calc R U
C9 C 0.4012(4) 0.4717(7) 0.8473(3) 0.0356(10) Uani 1 1 d . .
H9 H 0.3882 0.5811 0.8797 0.043 Uiso 1 1 calc R U
C10 C 0.4543(4) 0.2996(7) 0.8884(3) 0.0341(10) Uani 1 1 d . .
H10 H 0.4766 0.2911 0.9486 0.041 Uiso 1 1 calc R U
C11 C 0.4750(4) 0.1408(6) 0.8420(3) 0.0309(9) Uani 1 1 d . .
H11 H 0.5129 0.0242 0.8705 0.037 Uiso 1 1 calc R U
C12 C 0.4409(4) 0.1505(6) 0.7544(2) 0.0245(8) Uani 1 1 d . .
H12 H 0.4535 0.0408 0.7221 0.029 Uiso 1 1 calc R U

loop_
_atom_site_aniso_label
_atom_site_aniso_U_11
_atom_site_aniso_U_22
_atom_site_aniso_U_33
_atom_site_aniso_U_23
_atom_site_aniso_U_13
_atom_site_aniso_U_12
Br1 0.0192(2) 0.0395(3) 0.0252(2) -0.00180(16) 0.00576(16) -0.00162(16)
Br2 0.0334(3) 0.0350(3) 0.0200(2) 0.00033(16) 0.00035(17) -0.00006(17)
O1 0.0259(15) 0.0376(16) 0.0185(14) -0.0046(11) 0.0099(12) -0.0005(12)
O2 0.0196(14) 0.0460(17) 0.0339(16) 0.0009(14) 0.0081(12) 0.0108(13)
N1 0.0213(16) 0.0200(16) 0.0256(17) -0.0015(13) 0.0094(14) 0.0008(13)
C1 0.0198(19) 0.0127(16) 0.0192(19) 0.0013(14) 0.0023(15) -0.0017(14)
C2 0.0232(19) 0.0146(17) 0.0169(18) -0.0003(14) 0.0030(15) 0.0006(14)
C3 0.0198(19) 0.0140(17) 0.0212(19) 0.0005(14) -0.0004(15) -0.0001(14)
C4 0.0201(19) 0.0140(16) 0.0241(19) -0.0015(14) 0.0075(16) -0.0007(14)
C5 0.0191(18) 0.0147(17) 0.0203(18) -0.0008(14) 0.0061(15) -0.0036(14)
C6 0.0161(18) 0.0143(16) 0.0216(19) -0.0010(14) 0.0060(15) -0.0030(13)
C7 0.0177(19) 0.027(2) 0.025(2) -0.0040(16) 0.0112(16) -0.0033(15)
C8 0.0193(19) 0.030(2) 0.033(2) -0.0064(17) 0.0098(17) -0.0005(16)
C9 0.024(2) 0.049(3) 0.037(2) -0.019(2) 0.0142(19) -0.0046(19)
C10 0.026(2) 0.058(3) 0.021(2) -0.0031(19) 0.0110(17) -0.005(2)
C11 0.024(2) 0.038(2) 0.033(2) 0.0075(19) 0.0118(18) -0.0029(18)
C12 0.025(2) 0.025(2) 0.028(2) -0.0007(16) 0.0136(17) -0.0037(16)

loop_
_atom_type_symbol
_atom_type_description
_atom_type_scat_dispersion_real
_atom_type_scat_dispersion_imag
_atom_type_scat_source
C C 0.0033 0.0016 'International Tables Vol C Tables 4.2.6.8 and 6.1.1.4'
H H 0.0000 0.0000 'International Tables Vol C Tables 4.2.6.8 and 6.1.1.4'
O O 0.0106 0.0060 'International Tables Vol C Tables 4.2.6.8 and 6.1.1.4'
Br Br -0.2901 2.4595 'International Tables Vol C Tables 4.2.6.8 and 6.1.1.4'
N N 0.0061 0.0033 'International Tables Vol C Tables 4.2.6.8 and 6.1.1.4'

loop_
_geom_angle_atom_site_label_1
_geom_angle_atom_site_label_2
_geom_angle_atom_site_label_3
_geom_angle
O2 N1 C4 121.6(3)
O2 N1 C7 115.1(3)
C4 N1 C7 123.3(3)
O1 C1 C6 123.4(3)
O1 C1 C2 123.0(3)
C6 C1 C2 113.6(3)
C3 C2 C1 123.3(3)
C3 C2 Br2 121.4(3)
C1 C2 Br2 115.3(3)
C2 C3 C4 119.8(3)
C2 C3 H3 120.1
C4 C3 H3 120.1
N1 C4 C5 122.1(4)
N1 C4 C3 117.7(3)
C5 C4 C3 120.2(3)
C6 C5 C4 119.2(4)
C6 C5 H5 120.4
C4 C5 H5 120.4
C5 C6 C1 123.9(3)
C5 C6 Br1 120.9(3)
C1 C6 Br1 115.1(2)
C12 C7 C8 122.0(4)
C12 C7 N1 120.8(3)
C8 C7 N1 117.0(3)
C9 C8 C7 118.4(4)
C9 C8 H8 120.8
C7 C8 H8 120.8
C8 C9 C10 120.3(4)
C8 C9 H9 119.8
C10 C9 H9 119.8
C11 C10 C9 120.3(4)
C11 C10 H10 119.9
C9 C10 H10 119.9
C12 C11 C10 120.3(4)
C12 C11 H11 119.8
C10 C11 H11 119.8
C11 C12 C7 118.6(4)
C11 C12 H12 120.7
C7 C12 H12 120.7

loop_
_geom_bond_atom_site_label_1
_geom_bond_atom_site_label_2
_geom_bond_distance
Br1 C6 1.877(4)
Br2 C2 1.874(4)
O1 C1 1.225(4)
O2 N1 1.265(4)
N1 C4 1.351(5)
N1 C7 1.455(5)
C1 C6 1.460(5)
C1 C2 1.476(5)
C2 C3 1.339(5)
C3 C4 1.428(5)
C3 H3 0.9500
C4 C5 1.425(5)
C5 C6 1.349(5)
C5 H5 0.9500
C7 C12 1.383(5)
C7 C8 1.386(5)
C8 C9 1.378(6)
C8 H8 0.9500
C9 C10 1.387(7)
C9 H9 0.9500
C10 C11 1.381(6)
C10 H10 0.9500
C11 C12 1.378(6)
C11 H11 0.9500
C12 H12 0.9500

loop_
_geom_torsion_atom_site_label_1
_geom_torsion_atom_site_label_2
_geom_torsion_atom_site_label_3
_geom_torsion_atom_site_label_4
_geom_torsion
O1 C1 C2 C3 178.1(3)
C6 C1 C2 C3 -1.4(5)
O1 C1 C2 Br2 -2.6(5)
C6 C1 C2 Br2 177.9(2)
C1 C2 C3 C4 0.2(5)
Br2 C2 C3 C4 -179.1(3)
O2 N1 C4 C5 172.9(3)
C7 N1 C4 C5 -6.5(5)
O2 N1 C4 C3 -5.0(5)
C7 N1 C4 C3 175.6(3)
C2 C3 C4 N1 179.2(3)
C2 C3 C4 C5 1.2(5)
N1 C4 C5 C6 -179.2(3)
C3 C4 C5 C6 -1.3(5)
C4 C5 C6 C1 0.0(5)
C4 C5 C6 Br1 179.2(2)
O1 C1 C6 C5 -178.1(3)
C2 C1 C6 C5 1.3(5)
O1 C1 C6 Br1 2.6(5)
C2 C1 C6 Br1 -178.0(2)
O2 N1 C7 C12 125.2(4)
C4 N1 C7 C12 -55.4(5)
O2 N1 C7 C8 -50.1(4)
C4 N1 C7 C8 129.3(4)
C12 C7 C8 C9 0.2(6)
N1 C7 C8 C9 175.4(3)
C7 C8 C9 C10 -0.3(6)
C8 C9 C10 C11 0.8(6)
C9 C10 C11 C12 -1.2(6)
C10 C11 C12 C7 1.1(6)
C8 C7 C12 C11 -0.6(5)
N1 C7 C12 C11 -175.6(3)
